data_2101297
loop_
_publ_author_name
'Ferguson, George'
'Carrol, Christopher D.'
'Glidewell, Christopher'
'Zakaria, Choudhury, M.'
'Lough, Alan, J.'

_publ_section_title
;
 Hydrogen bonding in diphenylmethanols, <i>R</i>CPh~2~OH: structures of
 monomeric (4-biphenyl)diphenylmethanol and
 diphenyl(2-pyridyl)methanol, dimeric 1,1,3-triphenylpropyn-1-ol,
 trimeric 2-methyl-1,1-diphenylpropan-1-ol, tetrameric
 diphenyl(2-thienyl)methanol, hexameric bis(pentafluorophenyl)methanol
 (at 293 and 173 K) and polymeric diphenylmethanol
;
_journal_issue 3
_journal_name_full 'Acta Crystallographica Section B'
_journal_page_first 367
_journal_page_last 377
_journal_paper_doi 10.1107/S0108768194013984
_journal_volume 51
_journal_year 1995
_chemical_formula_moiety 'C16 H18 O '
_chemical_formula_sum 'C16 H18 O'
_chemical_formula_weight 226.32
_chemical_name_common 2-Methyl-1,1-diphenylpropan-1-ol
_chemical_name_systematic
;
2-Methyl-1,1-diphenylpropan-1-ol
;
_space_group_IT_number 159
_symmetry_cell_setting trigonal
_symmetry_space_group_name_Hall 'P 3 -2c'
_symmetry_space_group_name_H-M 'P 3 1 c'
_cell_angle_alpha 90.0
_cell_angle_beta 90.0
_cell_angle_gamma 120.0
_cell_formula_units_Z 6
_cell_length_a 13.9232(17)
_cell_length_b 13.9232(17)
_cell_length_c 12.0200(19)
_cell_measurement_reflns_used 24
_cell_measurement_temperature 293
_cell_measurement_theta_max 12.00
_cell_measurement_theta_min 9.50
_cell_volume 2018.0(5)
_computing_cell_refinement 'Enraf-Nonius CELDIM'
_computing_data_collection 'Enraf-Nonius CAD4'
_computing_data_reduction 'NRCVAX DATRD2'
_computing_molecular_graphics NRCVAX
_computing_publication_material 'NRCVAX TABLES Jan 94 Version'
_computing_structure_refinement 'NRCVAX LSTSQ'
_computing_structure_solution 'NRCVAX SOLVER'
_diffrn_ambient_temperature 293
_diffrn_measurement_device 'Nonius CAD-4    '
_diffrn_measurement_method 'Theta/2theta scan b/P/b '
_diffrn_radiation_monochromator graphite
_diffrn_radiation_source 'xray tube'
_diffrn_radiation_type 'Molybdenum K\a'
_diffrn_radiation_wavelength 0.71069
_diffrn_reflns_av_R_equivalents 0.013
_diffrn_reflns_limit_h_max 15
_diffrn_reflns_limit_h_min 0
_diffrn_reflns_limit_k_max 15
_diffrn_reflns_limit_k_min 0
_diffrn_reflns_limit_l_max 15
_diffrn_reflns_limit_l_min -15
_diffrn_reflns_number 4619
_diffrn_reflns_theta_max 26.87
_diffrn_reflns_theta_min 2.00
_diffrn_standards_decay_% 12.7
_diffrn_standards_interval_time 60
_diffrn_standards_number 3
_exptl_absorpt_coefficient_mu 0.06
_exptl_absorpt_correction_T_max 1.0000
_exptl_absorpt_correction_T_min 1.0000
_exptl_absorpt_correction_type none
_exptl_crystal_colour colorless
_exptl_crystal_density_diffrn 1.117
_exptl_crystal_description needle
_exptl_crystal_F_000 732
_exptl_crystal_size_max 0.35
_exptl_crystal_size_mid 0.25
_exptl_crystal_size_min 0.22
_refine_diff_density_max 0.08
_refine_diff_density_min -0.09
_refine_ls_extinction_coef 13E3(3)
_refine_ls_extinction_method 'Larson (1970)'
_refine_ls_goodness_of_fit_obs 1.13
_refine_ls_hydrogen_treatment 'CH riding 0.95\%A, OH from diff. map'
_refine_ls_matrix_type full
_refine_ls_number_parameters 154
_refine_ls_number_reflns 763
_refine_ls_R_factor_all 0.081
_refine_ls_R_factor_obs 0.031
_refine_ls_shift/esd_max 0.000
_refine_ls_structure_factor_coef F
_refine_ls_weighting_details 'w = 1/(\s^2^(F)+0.0008F^2^)'
_refine_ls_weighting_scheme calc
_refine_ls_wR_factor_all 0.051
_refine_ls_wR_factor_obs 0.040
_reflns_number_observed 763
_reflns_number_total 1474
_reflns_observed_criterion 'Inet > 3.0\s(Inet)'
_cod_data_source_file ab0331.cif
_cod_data_source_block 4
_cod_depositor_comments
;
The following automatic conversions were performed:
'_symmetry_cell_setting' value 'Trigonal' changed to 'trigonal' according
to '/home/saulius/struct/CIF-dictionaries/cif_core.dic' dictionary named
'cif_core.dic' version 2.4.1 from 2010-06-29.

Automatic conversion script
Id: cif_fix_enum 1527 2010-12-29 10:47:43Z saulius 

The following automatic conversions were performed:

'_symmetry_cell_setting' value 'Trigonal' changed to 'trigonal'
according to /home/saulius/struct/CIF-dictionaries/cif_core.dic
dictionary named 'cif_core.dic' version 2.4.1 from 2010-06-29.

Automatic conversion script
Id: cif_fix_values 1715 2011-07-08 13:25:40Z adriana 

The following automatic conversions were performed:

'_refine_ls_weighting_scheme' value '1/(\s^2^(F)+0.0008F^2^)' was
changed to 'calc'. New tag '_refine_ls_weighting_details' was
created. The value of the new tag was set to 'w =
1/(\s^2^(F)+0.0008F^2^)'.

Automatic conversion script
Id: cif_fix_values 3143 2015-03-26 13:38:13Z robertas 
;
_cod_original_cell_volume 2018.0(4)
_cod_original_formula_sum 'C16 H18 O '
_cod_database_code 2101297

loop_
_symmetry_equiv_pos_as_xyz
x,y,z
-y,x-y,z
-x+y,-x,z
y,x,1/2+z
x-y,-y,1/2+z
-x,-x+y,1/2+z

loop_
_atom_site_aniso_label
_atom_site_aniso_U_11
_atom_site_aniso_U_22
_atom_site_aniso_U_33
_atom_site_aniso_U_12
_atom_site_aniso_U_13
_atom_site_aniso_U_23
_atom_site_aniso_type_symbol
O1 0.0479(13) 0.0742(16) 0.0811(17) 0.0366(13) 0.0084(13) 0.0068(14) O
C1 0.0374(16) 0.0501(19) 0.062(2) 0.0258(15) 0.0004(16) 0.0029(17) C
C2 0.0476(19) 0.056(2) 0.060(2) 0.0288(17) 0.0049(19) 0.0067(19) C
C3 0.080(3) 0.060(2) 0.074(3) 0.034(2) 0.002(2) 0.018(2) C
C4 0.085(3) 0.083(3) 0.063(2) 0.044(3) -0.005(2) 0.006(2) C
C11 0.0357(17) 0.0488(18) 0.062(2) 0.0186(15) -0.0046(17) 0.0019(19) C
C12 0.067(2) 0.065(2) 0.061(2) 0.035(2) -0.006(2) 0.006(2) C
C13 0.085(3) 0.063(3) 0.079(3) 0.029(2) -0.004(3) 0.020(2) C
C14 0.088(3) 0.053(2) 0.108(4) 0.036(2) -0.023(3) 0.002(3) C
C15 0.086(3) 0.068(3) 0.108(4) 0.051(2) -0.002(3) -0.012(3) C
C16 0.061(2) 0.057(2) 0.086(3) 0.0314(19) 0.012(2) 0.000(2) C
C21 0.055(2) 0.0418(17) 0.061(2) 0.0223(16) 0.000(2) 0.0105(18) C
C22 0.082(3) 0.055(2) 0.061(2) 0.033(2) 0.000(2) 0.003(2) C
C23 0.130(5) 0.051(2) 0.062(3) 0.028(3) -0.016(3) -0.001(2) C
C24 0.101(4) 0.058(3) 0.101(4) 0.003(3) -0.041(3) 0.010(3) C
C25 0.059(3) 0.078(3) 0.114(4) 0.011(2) -0.029(3) 0.017(3) C
C26 0.049(2) 0.069(2) 0.085(3) 0.0226(18) -0.005(2) 0.007(2) C

loop_
_atom_site_label
_atom_site_fract_x
_atom_site_fract_y
_atom_site_fract_z
_atom_site_U_iso_or_equiv
_atom_site_thermal_displace_type
_atom_site_occupancy
_atom_site_type_symbol
O1 0.54263(18) 0.3220(2) 0.0 0.0650(18) Uani 1 O
C1 0.4420(2) 0.3209(3) 0.0306(4) 0.048(2) Uani 1 C
C2 0.4026(3) 0.2637(3) 0.1439(4) 0.053(2) Uani 1 C
C3 0.3623(3) 0.1399(3) 0.1393(4) 0.072(3) Uani 1 C
C4 0.4906(4) 0.3179(4) 0.2349(4) 0.076(3) Uani 1 C
C11 0.4678(2) 0.4416(3) 0.0294(4) 0.050(2) Uani 1 C
C12 0.5324(3) 0.5109(3) -0.0561(4) 0.064(3) Uani 1 C
C13 0.5562(4) 0.6198(4) -0.0602(4) 0.080(3) Uani 1 C
C14 0.5151(4) 0.6607(3) 0.0176(5) 0.083(4) Uani 1 C
C15 0.4504(4) 0.5940(4) 0.1010(5) 0.082(4) Uani 1 C
C16 0.4268(3) 0.4850(3) 0.1082(4) 0.067(3) Uani 1 C
C21 0.3550(3) 0.2571(3) -0.0588(4) 0.054(2) Uani 1 C
C22 0.3754(3) 0.2101(3) -0.1499(4) 0.066(3) Uani 1 C
C23 0.2937(5) 0.1496(3) -0.2263(4) 0.089(4) Uani 1 C
C24 0.1895(5) 0.1358(4) -0.2138(6) 0.103(4) Uani 1 C
C25 0.1672(4) 0.1831(4) -0.1243(6) 0.094(4) Uani 1 C
C26 0.2491(3) 0.2440(3) -0.0478(5) 0.071(3) Uani 1 C
H2 0.341 0.271 0.166 0.0645 Uiso 1 H
H3a 0.339 0.109 0.211 0.0814 Uiso 1 H
H3b 0.302 0.105 0.089 0.0814 Uiso 1 H
H3c 0.421 0.129 0.115 0.0814 Uiso 1 H
H4a 0.462 0.280 0.303 0.0869 Uiso 1 H
H4b 0.555 0.315 0.215 0.0869 Uiso 1 H
H4c 0.509 0.393 0.244 0.0869 Uiso 1 H
H12 0.560 0.483 -0.112 0.0743 Uiso 1 H
H13 0.602 0.667 -0.118 0.0859 Uiso 1 H
H14 0.532 0.736 0.014 0.0931 Uiso 1 H
H15 0.421 0.622 0.155 0.0974 Uiso 1 H
H16 0.382 0.439 0.167 0.0777 Uiso 1 H
H22 0.447 0.220 -0.160 0.0758 Uiso 1 H
H23 0.309 0.117 -0.288 0.0911 Uiso 1 H
H24 0.133 0.094 -0.267 0.0966 Uiso 1 H
H25 0.095 0.174 -0.115 0.0935 Uiso 1 H
H26 0.234 0.278 0.013 0.0778 Uiso 1 H
HO1 0.600 0.385 0.012 0.0600 Uiso 0.5 H
HO2 0.546 0.279 0.023 0.0600 Uiso 0.5 H

loop_
_atom_type_symbol
_atom_type_scat_dispersion_real
_atom_type_scat_dispersion_imag
_atom_type_scat_source
C 0.002 0.002 'International Tables Vol. IV Table 2.2B'
H 0.000 0.000 'International Tables Vol. IV Table 2.2B'
O 0.008 0.006 'International Tables Vol. IV Table 2.2B'

loop_
_geom_angle_atom_site_label_1
_geom_angle_atom_site_label_2
_geom_angle_atom_site_label_3
_geom_angle_site_symmetry_3
_geom_angle
_geom_angle_publ_flag
C1 O1 HO1 . 112 yes
C1 O1 HO2 . 112 yes
HO1 O1 HO2 . 113 no
O1 C1 C2 . 109.0(2) yes
O1 C1 C11 . 107.0(2) yes
O1 C1 C21 . 108.1(3) yes
C2 C1 C11 . 113.9(3) no
C2 C1 C21 . 110.4(3) no
C11 C1 C21 . 108.3(3) no
C1 C2 C3 . 112.9(3) yes
C1 C2 C4 . 112.8(3) yes
C3 C2 C4 . 109.6(3) yes
C1 C11 C12 . 119.0(3) no
C1 C11 C16 . 123.2(3) no
C12 C11 C16 . 117.8(3) no
C11 C12 C13 . 120.4(4) no
C12 C13 C14 . 120.9(4) no
C13 C14 C15 . 119.7(4) no
C14 C15 C16 . 120.6(4) no
C11 C16 C15 . 120.6(4) no
C1 C21 C22 . 122.9(3) no
C1 C21 C26 . 119.1(4) no
C22 C21 C26 . 118.0(4) no
C21 C22 C23 . 121.2(4) no
C22 C23 C24 . 120.4(5) no
C23 C24 C25 . 119.6(4) no
C24 C25 C26 . 120.1(5) no
C21 C26 C25 . 120.7(5) no
O1 HO1 O1 3_665 137 no
O1 HO2 O1 2_655 131 no

loop_
_geom_bond_atom_site_label_1
_geom_bond_atom_site_label_2
_geom_bond_distance
_geom_bond_publ_flag
O1 C1 1.441(4) yes
O1 HO1 0.85 no
O1 HO2 0.68 no
C1 C2 1.534(6) yes
C1 C11 1.533(4) yes
C1 C21 1.529(6) yes
C2 C3 1.523(5) yes
C2 C4 1.530(6) yes
C11 C12 1.388(6) no
C11 C16 1.390(6) no
C12 C13 1.382(6) no
C13 C14 1.361(8) no
C14 C15 1.357(8) no
C15 C16 1.386(6) no
C21 C22 1.376(7) no
C21 C26 1.398(5) no
C22 C23 1.374(7) no
C23 C24 1.373(10) no
C24 C25 1.375(12) no
C25 C26 1.379(7) no

loop_
_geom_contact_atom_site_label_1
_geom_contact_atom_site_label_2
_geom_contact_distance
_geom_contact_site_symmetry_2
_geom_contact_publ_flag
O1 O1 2.864(7) 2_655 yes
O1 O1 2.864(7) 3_665 yes
HO1 O1 2.18 3_665 yes
HO2 O1 2.37 2_655 yes

loop_
_geom_torsion_atom_site_label_1
_geom_torsion_atom_site_label_2
_geom_torsion_atom_site_label_3
_geom_torsion_atom_site_label_4
_geom_torsion
_geom_torsion_publ_flag
HO1 O1 C1 C2 -101 no
HO1 O1 C1 C11 23 no
HO1 O1 C1 C21 139 no
HO2 O1 C1 C2 27 no
HO2 O1 C1 C11 151 no
HO2 O1 C1 C21 -93 no
O1 C1 C2 C3 -68.6(4) no
O1 C1 C2 C4 56.4(4) no
C11 C1 C2 C3 172.0(7) no
C11 C1 C2 C4 -63.0(5) no
C21 C1 C2 C3 50.0(4) no
C21 C1 C2 C4 174.9(7) no
O1 C1 C11 C12 41.5(4) no
O1 C1 C11 C16 -140.5(7) no
C2 C1 C11 C12 162.0(7) no
C2 C1 C11 C16 -20.0(4) no
C21 C1 C11 C12 -74.7(5) no
C21 C1 C11 C16 103.2(6) no
O1 C1 C21 C22 0.6(3) no
O1 C1 C21 C26 179.8(7) no
C2 C1 C21 C22 -118.5(7) no
C2 C1 C21 C26 60.7(5) no
C11 C1 C21 C22 116.2(6) no
C11 C1 C21 C26 -64.7(5) no
C1 C11 C12 C13 179.3(8) no
C16 C11 C12 C13 1.3(4) no
C1 C11 C16 C15 -178.2(8) no
C12 C11 C16 C15 -0.2(4) no
C11 C12 C13 C14 -1.4(4) no
C12 C13 C14 C15 0.4(4) no
C13 C14 C15 C16 0.7(4) no
C14 C15 C16 C11 -0.8(4) no
C1 C21 C22 C23 177.4(8) no
C26 C21 C22 C23 -1.8(4) no
C1 C21 C26 C25 -177.3(8) no
C22 C21 C26 C25 1.9(5) no
C21 C22 C23 C24 0.9(5) no
C22 C23 C24 C25 0.0(5) no
C23 C24 C25 C26 0.1(5) no
C24 C25 C26 C21 -1.1(5) no
